data_4085631
loop_
_publ_author_name
'M\"uller, Astrid L.'
'Wadepohl, Hubert'
'Gade, Lutz H.'

_publ_section_title
;
 Bis(pyridylimino)isoindolato (BPI) Osmium Complexes: Structural Chemistry
 and Reactivity
;
_journal_issue 12
_journal_name_full Organometallics
_journal_page_first 2810
_journal_paper_doi 10.1021/acs.organomet.5b00080
_journal_volume 34
_journal_year 2015
_chemical_formula_moiety 'C48 H46 N5 O2 Os P, 2(C H2 Cl2)'
_chemical_formula_sum 'C50 H50 Cl4 N5 O2 Os P'
_chemical_formula_weight 1115.92
_space_group_crystal_system monoclinic
_space_group_IT_number 14
_space_group_name_Hall '-P 2ybc'
_space_group_name_H-M_alt 'P 1 21/c 1'
_symmetry_cell_setting monoclinic
_symmetry_Int_Tables_number 14
_symmetry_space_group_name_Hall '-P 2ybc'
_symmetry_space_group_name_H-M 'P 1 21/c 1'
_atom_sites_solution_hydrogens geom
_atom_sites_solution_primary iterative
_atom_sites_solution_secondary difmap
_audit_block_code ga_am39
_audit_creation_date
;
'Thu May 15 14:22:59 2014'
;
_audit_update_record 'Thu May 15 14:41:42 CEST 2014'
_cell_angle_alpha 90
_cell_angle_beta 101.5353(8)
_cell_angle_gamma 90
_cell_formula_units_Z 4
_cell_length_a 10.46720(8)
_cell_length_b 21.53543(15)
_cell_length_c 21.50542(18)
_cell_measurement_reflns_used 117337
_cell_measurement_temperature 120(1)
_cell_measurement_theta_max 28.7970
_cell_measurement_theta_min 3.6800
_cell_volume 4749.74(6)
_computing_cell_refinement
;
CrysAlisPro, Agilent Technologies,
Version 1.171.37.33 (release 27-03-2014 CrysAlis171 .NET)
(compiled Mar 27 2014,17:12:48)
;
_computing_data_collection
;
CrysAlisPro, Agilent Technologies,
Version 1.171.37.33 (release 27-03-2014 CrysAlis171 .NET)
(compiled Mar 27 2014,17:12:48)
;
_computing_data_reduction
;
CrysAlisPro, Agilent Technologies,
Version 1.171.37.33 (release 27-03-2014 CrysAlis171 .NET)
(compiled Mar 27 2014,17:12:48)
;
_computing_molecular_graphics 'Olex2 (Dolomanov et al., 2009)'
_computing_publication_material 'encif (Wadepohl, 2009-14); encifer 1.4 (CCDC, 2011)'
_computing_structure_refinement 'ShelXL (Sheldrick, 2008)'
_computing_structure_solution 'SUPERFLIP (Palatinus, 2007-2009)'
_diffrn_ambient_environment N~2~
_diffrn_ambient_temperature 120(1)
_diffrn_detector 'CCD plate'
_diffrn_detector_area_resol_mean 7.9621
_diffrn_detector_type Eos
_diffrn_measured_fraction_theta_full 0.998
_diffrn_measured_fraction_theta_max 0.979
_diffrn_measurement_details
;
  1 omega  -35.00   -1.00   0.5000    8.0000
omega____ theta____ kappa____ phi______ frames
    -       18.8505  -79.0000  -81.9526 68

  2 omega   10.00   50.00   0.5000    8.0000
omega____ theta____ kappa____ phi______ frames
    -       18.8505  -79.0000  -81.9526 80

  3 omega  -46.00   51.00   0.5000    8.0000
omega____ theta____ kappa____ phi______ frames
    -       18.8505  -80.0000  172.6369 194

  4 omega  -33.00   51.00   0.5000    8.0000
omega____ theta____ kappa____ phi______ frames
    -       18.8505  -80.0000 -125.1642 168

  5 omega  -39.00    3.00   0.5000    8.0000
omega____ theta____ kappa____ phi______ frames
    -       18.8505  -80.0000  115.7085 84

  6 omega   26.00   51.00   0.5000    8.0000
omega____ theta____ kappa____ phi______ frames
    -       18.8505  -80.0000  115.7085 50

  7 omega  -11.00   66.00   0.5000    8.0000
omega____ theta____ kappa____ phi______ frames
    -       18.8505   77.0000 -150.0000 154

  8 omega   -6.00   63.00   0.5000    8.0000
omega____ theta____ kappa____ phi______ frames
    -       18.8505   77.0000  -30.0000 138

  9 omega   -3.00   88.00   0.5000    8.0000
omega____ theta____ kappa____ phi______ frames
    -       18.8505   57.0000  120.0000 182

 10 omega  -50.00   -6.00   0.5000    8.0000
omega____ theta____ kappa____ phi______ frames
    -       18.8505  -57.0000  -30.0000 88

 11 omega   51.00   77.00   0.5000    8.0000
omega____ theta____ kappa____ phi______ frames
    -       18.8505   57.0000   30.0000 52

 12 omega   23.00   49.00   0.5000    8.0000
omega____ theta____ kappa____ phi______ frames
    -       18.8505  -77.0000  -60.0000 52

 13 omega    5.00   51.00   0.5000    8.0000
omega____ theta____ kappa____ phi______ frames
    -       18.8505  -80.0000   84.2703 92

 14 omega   -6.00   43.00   0.5000    8.0000
omega____ theta____ kappa____ phi______ frames
    -       18.8505   38.0000   90.0000 98

 15 omega   12.00   38.00   0.5000    8.0000
omega____ theta____ kappa____ phi______ frames
    -       18.8505   77.0000    0.0000 52

 16 omega   -4.00   91.00   0.5000    8.0000
omega____ theta____ kappa____ phi______ frames
    -       18.8505   38.0000  -60.0000 190

 17 omega   23.00   48.00   0.5000    8.0000
omega____ theta____ kappa____ phi______ frames
    -       18.8505  -77.0000  -30.0000 50

 18 omega  -44.00   51.00   0.5000    8.0000
omega____ theta____ kappa____ phi______ frames
    -       18.8505  -80.0000   28.2512 190

 19 omega   -3.00   88.00   0.5000    8.0000
omega____ theta____ kappa____ phi______ frames
    -       18.8505   57.0000  120.0000 182

 20 omega   -7.00   91.00   0.5000    8.0000
omega____ theta____ kappa____ phi______ frames
    -       18.8505   38.0000    0.0000 196

 21 omega  -46.00   51.00   0.5000    8.0000
omega____ theta____ kappa____ phi______ frames
    -       18.8505  -80.0000 -125.1642 194

 22 omega  -50.00   40.00   0.5000    8.0000
omega____ theta____ kappa____ phi______ frames
    -       18.8505  -57.0000  -30.0000 180

 23 omega   -3.00   88.00   0.5000    8.0000
omega____ theta____ kappa____ phi______ frames
    -       18.8505   57.0000  -90.0000 182

 24 omega   -3.00   88.00   0.5000    8.0000
omega____ theta____ kappa____ phi______ frames
    -       18.8505   57.0000   30.0000 182

 25 omega  -46.00   51.00   0.5000    8.0000
omega____ theta____ kappa____ phi______ frames
    -       18.8505  -80.0000  115.7085 194

 26 omega  -51.00   49.00   0.5000    8.0000
omega____ theta____ kappa____ phi______ frames
    -       18.8505  -77.0000    0.0000 200

 27 omega  -11.00   89.00   0.5000    8.0000
omega____ theta____ kappa____ phi______ frames
    -       18.8505   77.0000 -120.0000 200

 28 omega  -46.00   51.00   0.5000    8.0000
omega____ theta____ kappa____ phi______ frames
    -       18.8505  -80.0000   28.2512 194

 29 omega  -46.00   51.00   0.5000    8.0000
omega____ theta____ kappa____ phi______ frames
    -       18.8505  -80.0000  172.6369 194

 30 omega  -47.00   50.00   0.5000    8.0000
omega____ theta____ kappa____ phi______ frames
    -       18.8505  -79.0000  -81.9526 194

 31 omega  -51.00   49.00   0.5000    8.0000
omega____ theta____ kappa____ phi______ frames
    -       18.8505  -77.0000  -60.0000 200

 32 omega  -51.00   49.00   0.5000    8.0000
omega____ theta____ kappa____ phi______ frames
    -       18.8505  -77.0000   60.0000 200

 33 omega  -54.00   92.00   0.5000    8.0000
omega____ theta____ kappa____ phi______ frames
    -       18.8505    0.0000  120.0000 292

 34 omega  -54.00   92.00   0.5000    8.0000
omega____ theta____ kappa____ phi______ frames
    -       18.8505    0.0000  240.0000 292

 35 phi      0.00  120.00   0.5000    8.0000
omega____ theta____ kappa____ phi______ frames
  40.0000   18.8505    0.0000     -     240

 36 phi      0.00  120.00   0.5000    8.0000
omega____ theta____ kappa____ phi______ frames
  18.8505   18.8505  -20.0000     -     240

 37 phi      0.00  120.00   0.5000    8.0000
omega____ theta____ kappa____ phi______ frames
  18.8505   18.8505   20.0000     -     240

 38 phi      0.00  120.00   0.5000    8.0000
omega____ theta____ kappa____ phi______ frames
  18.8505   18.8505  -40.0000     -     240

 39 phi      0.00  120.00   0.5000    8.0000
omega____ theta____ kappa____ phi______ frames
  18.8505   18.8505   40.0000     -     240

 40 phi      0.00  120.00   0.5000    8.0000
omega____ theta____ kappa____ phi______ frames
  18.8505   18.8505  -60.0000     -     240

 41 phi      0.00  120.00   0.5000    8.0000
omega____ theta____ kappa____ phi______ frames
  18.8505   18.8505   60.0000     -     240

 42 phi    120.00  240.00   0.5000    8.0000
omega____ theta____ kappa____ phi______ frames
  40.0000   18.8505    0.0000     -     240

 43 omega  -54.00   92.00   0.5000    8.0000
omega____ theta____ kappa____ phi______ frames
    -       18.8505    0.0000    0.0000 292

;
_diffrn_measurement_device 'four-circle diffractometer'
_diffrn_measurement_device_type 'Agilent SuperNova, Dual, Cu at zero, Eos'
_diffrn_measurement_method '\w and \p scans'
_diffrn_measurement_specimen_support 'polyimid foil'
_diffrn_orient_matrix_UB_11 0.0331514000
_diffrn_orient_matrix_UB_12 0.0118436000
_diffrn_orient_matrix_UB_13 -0.0231953000
_diffrn_orient_matrix_UB_21 -0.0471010000
_diffrn_orient_matrix_UB_22 0.0239574000
_diffrn_orient_matrix_UB_23 -0.0072447000
_diffrn_orient_matrix_UB_31 0.0382542000
_diffrn_orient_matrix_UB_32 0.0192387000
_diffrn_orient_matrix_UB_33 0.0233096000
_diffrn_radiation_monochromator mirror
_diffrn_radiation_probe x-ray
_diffrn_radiation_type 'Mo K\a'
_diffrn_radiation_wavelength 0.71073
_diffrn_reflns_av_R_equivalents 0.0653
_diffrn_reflns_av_unetI/netI 0.0226
_diffrn_reflns_Laue_measured_fraction_full 0.998
_diffrn_reflns_Laue_measured_fraction_max 0.979
_diffrn_reflns_limit_h_max 14
_diffrn_reflns_limit_h_min -14
_diffrn_reflns_limit_k_max 29
_diffrn_reflns_limit_k_min -29
_diffrn_reflns_limit_l_max 29
_diffrn_reflns_limit_l_min -29
_diffrn_reflns_number 357038
_diffrn_reflns_point_group_measured_fraction_full 0.998
_diffrn_reflns_point_group_measured_fraction_max 0.979
_diffrn_reflns_theta_full 25.242
_diffrn_reflns_theta_max 29.122
_diffrn_reflns_theta_min 3.309
_diffrn_source 'microfocus X-Ray tube'
_exptl_absorpt_coefficient_mu 2.989
_exptl_absorpt_correction_T_max 0.945
_exptl_absorpt_correction_T_min 0.903
_exptl_absorpt_correction_type gaussian
_exptl_absorpt_process_details
;
CrysAlisPro, Agilent Technologies,
Version 1.171.37.33 (release 27-03-2014 CrysAlis171 .NET)
(compiled Mar 27 2014,17:12:48)
Numerical absorption correction based on gaussian integration over
            a multifaceted crystal model
Empirical absorption correction using spherical harmonics,
 implemented in SCALE3 ABSPACK scaling algorithm.
;
_exptl_crystal_colour red
_exptl_crystal_colour_primary red
_exptl_crystal_density_diffrn 1.561
_exptl_crystal_description irregular
_exptl_crystal_F_000 2240
_exptl_crystal_size_max 0.1809
_exptl_crystal_size_mid 0.1493
_exptl_crystal_size_min 0.0964
_refine_diff_density_max 1.487
_refine_diff_density_min -1.630
_refine_diff_density_rms 0.099
_refine_ls_extinction_method none
_refine_ls_goodness_of_fit_ref 1.232
_refine_ls_hydrogen_treatment constr
_refine_ls_matrix_type full
_refine_ls_number_parameters 601
_refine_ls_number_reflns 12503
_refine_ls_number_restraints 93
_refine_ls_restrained_S_all 1.237
_refine_ls_R_factor_all 0.0380
_refine_ls_R_factor_gt 0.0344
_refine_ls_shift/su_max 0.003
_refine_ls_shift/su_mean 0.000
_refine_ls_structure_factor_coef Fsqd
_refine_ls_weighting_details 'w=1/[\s^2^(Fo^2^)+(0.0139P)^2^+11.3385P] where P=(Fo^2^+2Fc^2^)/3'
_refine_ls_weighting_scheme calc
_refine_ls_wR_factor_gt 0.0653
_refine_ls_wR_factor_ref 0.0662
_reflns_Friedel_coverage 0.000
_reflns_number_gt 11931
_reflns_number_total 12503
_reflns_threshold_expression 'I > 2\s(I)'
_cod_data_source_file om5b00080_si_002.cif
_cod_data_source_block ga_am39
_cod_depositor_comments 'Adding full bibliography for 4085628--4085631.cif.'
_cod_original_sg_symbol_H-M 'P 21/c'
_cod_database_code 4085631
_audit_block_refno 2041
_audit_block_usercomment 'AM569, irregular, red'
_shelxl_version_number 2014-3
_chemical_oxdiff_formula 'C50 H50 Cl4 N5 O2 Os1 P1'
_chemical_oxdiff_usercomment 'AM569, irregular, red'
_shelx_space_group_comment
;
The symmetry employed for this shelxl refinement is uniquely defined
by the following loop, which should always be used as a source of
symmetry information in preference to the above space-group names.
They are only intended as comments.
;
_shelx_estimated_absorpt_t_max 0.754
_shelx_estimated_absorpt_t_min 0.754
_reflns_odcompleteness_completeness 99.73
_reflns_odcompleteness_iscentric 1
_reflns_odcompleteness_theta 26.32
_olex2_refinement_description
;
1. Fixed Uiso
 At 1.2 times of:
  All C(H) groups, All C(H,H) groups
 At 1.5 times of:
  All C(H,H,H) groups
2. Restrained distances
 C14-C15A \\sim C14-C15B \\sim C14-C16A \\sim C14-C16B \\sim C14-C17A \\sim
C14-C17B
 with sigma of 0.02
 C15A-C16A \\sim C15A-C17A \\sim C16A-C17A \\sim C15B-C16B \\sim C15B-C17B
\\sim C16B-C17B
 with sigma of 0.02
3. Uiso/Uaniso restraints and constraints
C15A \\sim C16A \\sim C17A \\sim C15B \\sim C16B \\sim C17B: within 1.3A with
sigma of 0.01 and sigma for terminal atoms of 0.01
Uanis(C15A) \\sim Ueq, Uanis(C16A) \\sim Ueq, Uanis(C17A) \\sim Ueq,
Uanis(C15B) \\sim Ueq, Uanis(C16B) \\sim Ueq, Uanis(C17B) \\sim Ueq: with sigma
of 0.1 and sigma for terminal atoms of 0.1
4. Rigid body (RIGU) restrains
 C29, C30, C31
 with sigma for 1-2 distances of 0.004 and sigma for 1-3 distances of 0.004
5. Others
 Sof(C15B)=Sof(H15D)=Sof(H15E)=Sof(H15F)=Sof(C16B)=Sof(H16D)=Sof(H16E)=
 Sof(H16F)=Sof(C17B)=Sof(H17D)=Sof(H17E)=Sof(H17F)=1-FVAR(1)
 Sof(C15A)=Sof(H15A)=Sof(H15B)=Sof(H15C)=Sof(C16A)=Sof(H16A)=Sof(H16B)=
 Sof(H16C)=Sof(C17A)=Sof(H17A)=Sof(H17B)=Sof(H17C)=FVAR(1)
6.a Secondary CH2 refined with riding coordinates:
 C61(H61A,H61B), C51(H51A,H51B)
6.b Me refined with riding coordinates:
 C15A(H15A,H15B,H15C), C16A(H16A,H16B,H16C), C17A(H17A,H17B,H17C), C15B(H15D,
 H15E,H15F), C16B(H16D,H16E,H16F), C17B(H17D,H17E,H17F)
6.c Aromatic/amide H refined with riding coordinates:
 C5(H5), C8(H8), C10(H10), C12(H12), C13(H13), C19(H19), C21(H21), C22(H22),
 C32(H32), C33(H33), C34(H34), C35(H35), C37(H37), C38(H38), C39(H39), C40(H40),
  C41(H41), C43(H43), C44(H44), C45(H45), C46(H46), C47(H47)
6.d Idealised Me refined as rotating group:
 C24(H24A,H24B,H24C), C25(H25A,H25B,H25C), C26(H26A,H26B,H26C), C27(H27A,H27B,
 H27C), C28(H28A,H28B,H28C)
;
_cell_oxdiff_length_a 10.46825(9)
_cell_oxdiff_length_b 21.53991(17)
_cell_oxdiff_length_c 21.4957(2)
_cell_oxdiff_angle_alpha 90.0078(7)
_cell_oxdiff_angle_beta 101.4946(8)
_cell_oxdiff_angle_gamma 90.0027(7)
_cell_oxdiff_volume 4749.74(7)
_cell_oxdiff_measurement_reflns_used 117337

loop_
_symmetry_equiv_pos_as_xyz
'x, y, z'
'-x, y+1/2, -z+1/2'
'-x, -y, -z'
'x, -y-1/2, z-1/2'

loop_
_atom_site_label
_atom_site_type_symbol
_atom_site_fract_x
_atom_site_fract_y
_atom_site_fract_z
_atom_site_U_iso_or_equiv
_atom_site_adp_type
_atom_site_occupancy
_atom_site_site_symmetry_order
_atom_site_calc_flag
_atom_site_refinement_flags_posn
_atom_site_refinement_flags_adp
_atom_site_refinement_flags_occupancy
_atom_site_disorder_assembly
_atom_site_disorder_group
Os Os 0.21032(2) 0.79468(2) 0.26653(2) 0.01283(3) Uani 1 1 d . . . . .
P P 0.41711(7) 0.80576(3) 0.33586(3) 0.01426(14) Uani 1 1 d . . . . .
O1 O 0.2848(2) 0.78223(10) 0.14046(10) 0.0215(4) Uani 1 1 d . . . . .
O2 O -0.0144(2) 0.77518(14) 0.15541(12) 0.0378(6) Uani 1 1 d . . . . .
N1 N 0.1054(2) 0.80420(10) 0.33997(11) 0.0160(5) Uani 1 1 d . . . . .
N2 N 0.1062(2) 0.69867(11) 0.37688(12) 0.0171(5) Uani 1 1 d . . . . .
N3 N 0.2219(2) 0.69825(11) 0.28822(11) 0.0152(5) Uani 1 1 d . . . . .
N4 N 0.0566(2) 0.91349(11) 0.33216(12) 0.0201(5) Uani 1 1 d . . . . .
N5 N 0.1962(2) 0.89278(11) 0.25558(11) 0.0170(5) Uani 1 1 d . . . . .
C1 C 0.0713(3) 0.75659(13) 0.37545(13) 0.0145(5) Uani 1 1 d . . . . .
C2 C -0.0165(3) 0.78137(13) 0.41564(13) 0.0149(5) Uani 1 1 d . . . . .
C3 C -0.0304(3) 0.84439(14) 0.40231(14) 0.0173(6) Uani 1 1 d . . . . .
C4 C 0.0484(3) 0.85800(13) 0.35415(14) 0.0162(5) Uani 1 1 d . . . . .
C5 C -0.0830(3) 0.75371(14) 0.45781(14) 0.0175(6) Uani 1 1 d . . . . .
H5 H -0.0751 0.7104 0.4660 0.021 Uiso 1 1 calc R . . . .
C6 C -0.1621(3) 0.79049(15) 0.48809(14) 0.0193(6) Uani 1 1 d . . . . .
C7 C -0.1748(3) 0.85447(15) 0.47507(14) 0.0216(6) Uani 1 1 d . . . . .
C8 C -0.1089(3) 0.88160(14) 0.43146(14) 0.0209(6) Uani 1 1 d . . . . .
H8 H -0.1177 0.9247 0.4221 0.025 Uiso 1 1 calc R . . . .
C9 C 0.1795(3) 0.67086(13) 0.33769(14) 0.0174(6) Uani 1 1 d . . . . .
C10 C 0.2026(3) 0.60736(14) 0.35100(15) 0.0205(6) Uani 1 1 d . . . . .
H10 H 0.1756 0.5902 0.3870 0.025 Uiso 1 1 calc R . . . .
C11 C 0.2625(3) 0.56884(13) 0.31426(15) 0.0201(6) Uani 1 1 d . . . . .
C12 C 0.3002(3) 0.59778(14) 0.26259(15) 0.0219(6) Uani 1 1 d . . . . .
H12 H 0.3400 0.5739 0.2345 0.026 Uiso 1 1 calc R . . . .
C13 C 0.2807(3) 0.66014(14) 0.25193(14) 0.0197(6) Uani 1 1 d . . . . .
H13 H 0.3101 0.6779 0.2169 0.024 Uiso 1 1 calc R . . . .
C14 C 0.2870(3) 0.50022(15) 0.32901(17) 0.0293(7) Uani 1 1 d . . . . .
C18 C 0.1312(3) 0.93106(14) 0.28900(14) 0.0196(6) Uani 1 1 d . . . . .
C19 C 0.1355(3) 0.99621(14) 0.28155(15) 0.0224(6) Uani 1 1 d . . . . .
H19 H 0.0898 1.0215 0.3060 0.027 Uiso 1 1 calc R . . . .
C20 C 0.2025(3) 1.02455(14) 0.24077(15) 0.0213(6) Uani 1 1 d . . . . .
C21 C 0.2647(3) 0.98430(15) 0.20550(17) 0.0269(7) Uani 1 1 d . . . . .
H21 H 0.3111 1.0007 0.1755 0.032 Uiso 1 1 calc R . . . .
C22 C 0.2595(3) 0.92126(14) 0.21386(15) 0.0236(6) Uani 1 1 d . . . . .
H22 H 0.3032 0.8956 0.1888 0.028 Uiso 1 1 calc R . . . .
C23 C 0.2125(3) 1.09477(14) 0.23403(17) 0.0257(7) Uani 1 1 d . . . . .
C24 C 0.1245(4) 1.12943(15) 0.27163(18) 0.0304(7) Uani 1 1 d . . . . .
H24A H 0.0340 1.1159 0.2573 0.046 Uiso 1 1 calc GR . . . .
H24B H 0.1308 1.1742 0.2647 0.046 Uiso 1 1 calc GR . . . .
H24C H 0.1527 1.1203 0.3169 0.046 Uiso 1 1 calc GR . . . .
C25 C 0.1729(4) 1.11217(17) 0.16362(18) 0.0339(8) Uani 1 1 d . . . . .
H25A H 0.2306 1.0912 0.1396 0.051 Uiso 1 1 calc GR . . . .
H25B H 0.1800 1.1572 0.1589 0.051 Uiso 1 1 calc GR . . . .
H25C H 0.0826 1.0992 0.1474 0.051 Uiso 1 1 calc GR . . . .
C26 C 0.3549(4) 1.11371(16) 0.2584(2) 0.0369(9) Uani 1 1 d . . . . .
H26A H 0.3817 1.1017 0.3031 0.055 Uiso 1 1 calc GR . . . .
H26B H 0.3635 1.1588 0.2545 0.055 Uiso 1 1 calc GR . . . .
H26C H 0.4106 1.0928 0.2333 0.055 Uiso 1 1 calc GR . . . .
C27 C -0.2336(3) 0.76181(17) 0.53491(15) 0.0261(7) Uani 1 1 d . . . . .
H27A H -0.3278 0.7646 0.5185 0.039 Uiso 1 1 calc GR . . . .
H27B H -0.2114 0.7840 0.5754 0.039 Uiso 1 1 calc GR . . . .
H27C H -0.2083 0.7181 0.5414 0.039 Uiso 1 1 calc GR . . . .
C28 C -0.2595(4) 0.89439(17) 0.50793(17) 0.0319(8) Uani 1 1 d . . . . .
H28A H -0.3494 0.8789 0.4980 0.048 Uiso 1 1 calc GR . . . .
H28B H -0.2574 0.9374 0.4932 0.048 Uiso 1 1 calc GR . . . .
H28C H -0.2268 0.8928 0.5539 0.048 Uiso 1 1 calc GR . . . .
C29 C 0.3214(2) 0.78664(12) 0.19891(14) 0.0148(5) Uani 1 1 d . . . . .
C30 C 0.4730(3) 0.78832(12) 0.21988(13) 0.0156(5) Uani 1 1 d . . . . .
C31 C 0.5313(3) 0.79508(13) 0.28370(13) 0.0146(5) Uani 1 1 d . . . . .
C32 C 0.6670(3) 0.79573(13) 0.30348(14) 0.0172(5) Uani 1 1 d . . . . .
H32 H 0.7055 0.7991 0.3473 0.021 Uiso 1 1 calc R . . . .
C33 C 0.7446(3) 0.79135(14) 0.25836(15) 0.0191(6) Uani 1 1 d . . . . .
H33 H 0.8369 0.7925 0.2711 0.023 Uiso 1 1 calc R . . . .
C34 C 0.6873(3) 0.78528(14) 0.19454(15) 0.0217(6) Uani 1 1 d . . . . .
H34 H 0.7409 0.7826 0.1638 0.026 Uiso 1 1 calc R . . . .
C35 C 0.5533(3) 0.78309(13) 0.17523(14) 0.0182(6) Uani 1 1 d . . . . .
H35 H 0.5155 0.7780 0.1315 0.022 Uiso 1 1 calc R . . . .
C36 C 0.4588(3) 0.74841(14) 0.39937(14) 0.0196(6) Uani 1 1 d . . . . .
C37 C 0.3979(3) 0.75119(17) 0.45158(15) 0.0250(7) Uani 1 1 d . . . . .
H37 H 0.3427 0.7853 0.4559 0.030 Uiso 1 1 calc R . . . .
C38 C 0.4171(3) 0.70500(18) 0.49684(16) 0.0312(8) Uani 1 1 d . . . . .
H38 H 0.3757 0.7076 0.5322 0.037 Uiso 1 1 calc R . . . .
C39 C 0.4965(4) 0.65494(18) 0.49094(17) 0.0351(8) Uani 1 1 d . . . . .
H39 H 0.5098 0.6231 0.5222 0.042 Uiso 1 1 calc R . . . .
C40 C 0.5566(4) 0.65136(18) 0.43918(18) 0.0356(8) Uani 1 1 d . . . . .
H40 H 0.6118 0.6172 0.4353 0.043 Uiso 1 1 calc R . . . .
C41 C 0.5370(3) 0.69719(15) 0.39313(16) 0.0271(7) Uani 1 1 d . . . . .
H41 H 0.5769 0.6938 0.3573 0.033 Uiso 1 1 calc R . . . .
C42 C 0.4500(3) 0.88276(14) 0.37052(14) 0.0197(6) Uani 1 1 d . . . . .
C43 C 0.5441(3) 0.92226(15) 0.35498(16) 0.0256(7) Uani 1 1 d . . . . .
H43 H 0.6010 0.9078 0.3288 0.031 Uiso 1 1 calc R . . . .
C44 C 0.5550(4) 0.98281(16) 0.37760(17) 0.0308(7) Uani 1 1 d . . . . .
H44 H 0.6199 1.0094 0.3671 0.037 Uiso 1 1 calc R . . . .
C45 C 0.4726(4) 1.00450(16) 0.41506(18) 0.0337(8) Uani 1 1 d . . . . .
H45 H 0.4800 1.0461 0.4300 0.040 Uiso 1 1 calc R . . . .
C46 C 0.3790(4) 0.96557(17) 0.43085(18) 0.0343(8) Uani 1 1 d . . . . .
H46 H 0.3227 0.9803 0.4572 0.041 Uiso 1 1 calc R . . . .
C47 C 0.3671(3) 0.90544(16) 0.40845(16) 0.0279(7) Uani 1 1 d . . . . .
H47 H 0.3016 0.8792 0.4190 0.033 Uiso 1 1 calc R . . . .
C49 C 0.0664(3) 0.78293(14) 0.19951(15) 0.0202(6) Uani 1 1 d . . . . .
C15A C 0.1738(6) 0.4710(3) 0.3529(3) 0.0371(16) Uani 0.685(7) 1 d . U P A 1
H15A H 0.1553 0.4953 0.3886 0.056 Uiso 0.685(7) 1 calc R . P A 1
H15B H 0.0965 0.4704 0.3186 0.056 Uiso 0.685(7) 1 calc R . P A 1
H15C H 0.1966 0.4284 0.3669 0.056 Uiso 0.685(7) 1 calc R . P A 1
C16A C 0.3196(8) 0.4650(3) 0.2745(3) 0.0506(19) Uani 0.685(7) 1 d . U P A 1
H16A H 0.3928 0.4852 0.2604 0.076 Uiso 0.685(7) 1 calc R . P A 1
H16B H 0.3438 0.4224 0.2877 0.076 Uiso 0.685(7) 1 calc R . P A 1
H16C H 0.2436 0.4644 0.2394 0.076 Uiso 0.685(7) 1 calc R . P A 1
C17A C 0.4089(6) 0.4982(3) 0.3847(3) 0.0451(16) Uani 0.685(7) 1 d . U P A 1
H17A H 0.3899 0.5210 0.4212 0.068 Uiso 0.685(7) 1 calc R . P A 1
H17B H 0.4296 0.4549 0.3969 0.068 Uiso 0.685(7) 1 calc R . P A 1
H17C H 0.4835 0.5173 0.3709 0.068 Uiso 0.685(7) 1 calc R . P A 1
C15B C 0.2306(17) 0.4753(8) 0.3825(7) 0.060(4) Uani 0.315(7) 1 d . U P A 2
H15D H 0.1391 0.4880 0.3770 0.089 Uiso 0.315(7) 1 calc R . P A 2
H15E H 0.2360 0.4298 0.3828 0.089 Uiso 0.315(7) 1 calc R . P A 2
H15F H 0.2797 0.4916 0.4228 0.089 Uiso 0.315(7) 1 calc R . P A 2
C16B C 0.2151(14) 0.4653(5) 0.2664(6) 0.054(3) Uani 0.315(7) 1 d . U P A 2
H16D H 0.2494 0.4804 0.2299 0.080 Uiso 0.315(7) 1 calc R . P A 2
H16E H 0.2305 0.4205 0.2713 0.080 Uiso 0.315(7) 1 calc R . P A 2
H16F H 0.1213 0.4736 0.2594 0.080 Uiso 0.315(7) 1 calc R . P A 2
C17B C 0.4282(9) 0.4818(6) 0.3353(7) 0.048(3) Uani 0.315(7) 1 d . U P A 2
H17D H 0.4621 0.4989 0.2996 0.072 Uiso 0.315(7) 1 calc R . P A 2
H17E H 0.4789 0.4983 0.3752 0.072 Uiso 0.315(7) 1 calc R . P A 2
H17F H 0.4351 0.4365 0.3353 0.072 Uiso 0.315(7) 1 calc R . P A 2
Cl61 Cl 0.68686(13) 0.14032(5) 0.42610(6) 0.0589(3) Uani 1 1 d . . . . .
Cl62 Cl 0.91736(13) 0.08045(8) 0.39736(6) 0.0682(4) Uani 1 1 d . . . . .
C61 C 0.8520(4) 0.1497(2) 0.4226(2) 0.0479(11) Uani 1 1 d . . . . .
H61A H 0.9019 0.1614 0.4651 0.058 Uiso 1 1 calc R . . . .
H61B H 0.8608 0.1837 0.3928 0.058 Uiso 1 1 calc R . . . .
Cl51 Cl 0.74817(11) 0.43835(6) 0.46109(6) 0.0519(3) Uani 1 1 d . . . . .
Cl52 Cl 1.02118(13) 0.40813(7) 0.47333(9) 0.0814(5) Uani 1 1 d . . . . .
C51 C 0.8642(4) 0.37812(19) 0.46901(19) 0.0374(8) Uani 1 1 d . . . . .
H51A H 0.8616 0.3540 0.5079 0.045 Uiso 1 1 calc R . . . .
H51B H 0.8425 0.3497 0.4322 0.045 Uiso 1 1 calc R . . . .

loop_
_atom_site_aniso_label
_atom_site_aniso_U_11
_atom_site_aniso_U_22
_atom_site_aniso_U_33
_atom_site_aniso_U_23
_atom_site_aniso_U_13
_atom_site_aniso_U_12
Os 0.01287(5) 0.01260(5) 0.01417(6) -0.00040(4) 0.00547(4) -0.00054(4)
P 0.0147(3) 0.0156(3) 0.0135(3) -0.0029(3) 0.0055(3) -0.0010(3)
O1 0.0211(10) 0.0290(12) 0.0147(10) -0.0035(8) 0.0045(8) -0.0013(9)
O2 0.0213(12) 0.0636(18) 0.0274(13) -0.0041(12) 0.0018(10) -0.0029(12)
N1 0.0215(12) 0.0107(11) 0.0181(12) 0.0011(9) 0.0095(10) 0.0027(9)
N2 0.0179(11) 0.0154(11) 0.0198(12) 0.0001(9) 0.0084(10) 0.0000(9)
N3 0.0160(11) 0.0154(11) 0.0149(11) -0.0025(9) 0.0045(9) -0.0018(9)
N4 0.0234(13) 0.0160(12) 0.0241(13) 0.0012(10) 0.0125(11) 0.0033(10)
N5 0.0183(12) 0.0156(11) 0.0180(12) 0.0015(9) 0.0053(10) 0.0002(9)
C1 0.0127(12) 0.0165(13) 0.0144(13) 0.0001(10) 0.0027(10) -0.0020(10)
C2 0.0124(12) 0.0189(14) 0.0138(13) -0.0027(10) 0.0036(10) -0.0011(10)
C3 0.0164(13) 0.0194(14) 0.0171(14) 0.0000(11) 0.0054(11) -0.0002(11)
C4 0.0149(13) 0.0175(13) 0.0173(14) 0.0005(11) 0.0059(11) 0.0006(10)
C5 0.0172(13) 0.0194(14) 0.0167(14) -0.0010(11) 0.0052(11) -0.0020(11)
C6 0.0142(12) 0.0296(16) 0.0144(13) -0.0012(12) 0.0042(10) -0.0011(12)
C7 0.0182(14) 0.0312(17) 0.0166(14) -0.0021(12) 0.0064(11) 0.0036(12)
C8 0.0229(14) 0.0199(14) 0.0211(15) -0.0001(12) 0.0077(12) 0.0049(12)
C9 0.0164(13) 0.0174(14) 0.0192(14) -0.0015(11) 0.0054(11) 0.0000(11)
C10 0.0231(14) 0.0174(14) 0.0228(15) 0.0031(12) 0.0087(12) 0.0008(11)
C11 0.0201(14) 0.0146(13) 0.0263(16) 0.0014(12) 0.0066(12) 0.0014(11)
C12 0.0286(16) 0.0164(14) 0.0228(15) -0.0036(12) 0.0102(13) -0.0005(12)
C13 0.0232(14) 0.0182(14) 0.0200(15) -0.0029(11) 0.0103(12) -0.0024(11)
C14 0.0381(19) 0.0153(15) 0.039(2) 0.0028(13) 0.0173(16) 0.0064(13)
C18 0.0206(14) 0.0181(14) 0.0212(15) 0.0005(11) 0.0072(12) 0.0007(11)
C19 0.0259(15) 0.0167(14) 0.0274(16) 0.0012(12) 0.0117(13) 0.0043(12)
C20 0.0229(15) 0.0162(14) 0.0250(16) 0.0037(12) 0.0056(12) 0.0006(11)
C21 0.0333(17) 0.0206(15) 0.0313(18) 0.0049(13) 0.0174(14) -0.0018(13)
C22 0.0294(16) 0.0193(15) 0.0262(16) 0.0019(12) 0.0157(13) 0.0018(12)
C23 0.0280(16) 0.0152(14) 0.0363(19) 0.0045(13) 0.0121(14) 0.0002(12)
C24 0.0373(19) 0.0141(14) 0.043(2) 0.0028(14) 0.0166(16) 0.0000(13)
C25 0.0378(19) 0.0257(17) 0.041(2) 0.0144(15) 0.0156(16) 0.0083(15)
C26 0.0336(19) 0.0198(16) 0.058(3) 0.0048(16) 0.0112(18) -0.0029(14)
C27 0.0234(15) 0.0380(19) 0.0199(15) 0.0034(13) 0.0115(13) 0.0007(14)
C28 0.0362(19) 0.038(2) 0.0259(17) -0.0001(15) 0.0168(15) 0.0144(15)
C29 0.0075(11) 0.0134(13) 0.0242(14) -0.0009(11) 0.0049(10) -0.0042(9)
C30 0.0198(13) 0.0120(12) 0.0169(13) -0.0005(10) 0.0081(10) 0.0000(10)
C31 0.0161(12) 0.0115(12) 0.0168(13) -0.0023(10) 0.0050(10) -0.0007(10)
C32 0.0171(13) 0.0174(13) 0.0171(13) -0.0022(11) 0.0030(11) 0.0010(11)
C33 0.0152(13) 0.0176(13) 0.0260(15) -0.0014(12) 0.0077(11) -0.0002(11)
C34 0.0232(15) 0.0218(15) 0.0242(15) -0.0001(12) 0.0149(12) 0.0018(12)
C35 0.0213(14) 0.0194(14) 0.0155(14) -0.0007(11) 0.0072(11) 0.0008(11)
C36 0.0172(13) 0.0255(15) 0.0155(14) 0.0012(11) 0.0020(11) -0.0040(11)
C37 0.0182(14) 0.0380(18) 0.0191(15) -0.0004(13) 0.0045(12) -0.0013(13)
C38 0.0243(16) 0.049(2) 0.0203(16) 0.0054(15) 0.0047(13) -0.0088(15)
C39 0.0365(19) 0.042(2) 0.0258(18) 0.0139(16) 0.0029(15) -0.0072(16)
C40 0.041(2) 0.0311(19) 0.036(2) 0.0085(16) 0.0109(16) 0.0049(16)
C41 0.0340(17) 0.0265(17) 0.0224(16) 0.0021(13) 0.0095(13) 0.0008(14)
C42 0.0213(14) 0.0199(14) 0.0176(14) -0.0050(11) 0.0028(11) -0.0004(11)
C43 0.0316(17) 0.0207(15) 0.0267(17) -0.0022(13) 0.0113(14) -0.0006(13)
C44 0.0382(19) 0.0209(16) 0.0332(19) -0.0038(14) 0.0067(15) -0.0060(14)
C45 0.042(2) 0.0215(16) 0.036(2) -0.0094(14) 0.0045(16) 0.0012(15)
C46 0.0335(18) 0.0329(19) 0.038(2) -0.0146(16) 0.0114(16) 0.0030(15)
C47 0.0258(16) 0.0292(17) 0.0298(18) -0.0089(14) 0.0085(14) -0.0019(13)
C49 0.0164(13) 0.0239(15) 0.0220(15) 0.0006(12) 0.0079(12) -0.0012(11)
C15A 0.039(3) 0.018(2) 0.059(4) 0.009(3) 0.021(3) 0.000(3)
C16A 0.090(5) 0.018(2) 0.054(4) 0.001(2) 0.039(4) 0.013(3)
C17A 0.043(3) 0.030(3) 0.060(4) 0.017(3) 0.004(3) 0.015(2)
C15B 0.076(9) 0.031(6) 0.081(9) 0.014(7) 0.036(7) 0.012(7)
C16B 0.075(8) 0.006(4) 0.077(7) -0.005(5) 0.007(7) 0.007(5)
C17B 0.042(6) 0.032(6) 0.067(7) 0.014(6) 0.005(6) 0.017(5)
Cl61 0.0708(8) 0.0446(6) 0.0732(8) -0.0143(6) 0.0430(7) -0.0179(5)
Cl62 0.0493(7) 0.0979(11) 0.0555(7) -0.0204(7) 0.0056(6) 0.0051(7)
C61 0.050(3) 0.051(3) 0.037(2) 0.0062(19) -0.0042(19) -0.018(2)
Cl51 0.0508(6) 0.0561(7) 0.0528(6) 0.0152(5) 0.0200(5) 0.0089(5)
Cl52 0.0478(7) 0.0565(8) 0.1440(15) 0.0437(9) 0.0290(8) -0.0048(6)
C51 0.040(2) 0.039(2) 0.033(2) 0.0023(16) 0.0097(16) -0.0054(17)

loop_
_atom_type_symbol
_atom_type_description
_atom_type_scat_dispersion_real
_atom_type_scat_dispersion_imag
_atom_type_scat_source
C C 0.0033 0.0016 'International Tables Vol C Tables 4.2.6.8 and 6.1.1.4'
H H 0.0000 0.0000 'International Tables Vol C Tables 4.2.6.8 and 6.1.1.4'
Cl Cl 0.1484 0.1585 'International Tables Vol C Tables 4.2.6.8 and 6.1.1.4'
N N 0.0061 0.0033 'International Tables Vol C Tables 4.2.6.8 and 6.1.1.4'
O O 0.0106 0.0060 'International Tables Vol C Tables 4.2.6.8 and 6.1.1.4'
Os Os -1.2165 7.6030 'International Tables Vol C Tables 4.2.6.8 and 6.1.1.4'
P P 0.1023 0.0942 'International Tables Vol C Tables 4.2.6.8 and 6.1.1.4'

loop_
_exptl_crystal_face_index_h
_exptl_crystal_face_index_k
_exptl_crystal_face_index_l
_exptl_crystal_face_perp_dist
_exptl_oxdiff_crystal_face_indexfrac_h
_exptl_oxdiff_crystal_face_indexfrac_k
_exptl_oxdiff_crystal_face_indexfrac_l
_exptl_oxdiff_crystal_face_x
_exptl_oxdiff_crystal_face_y
_exptl_oxdiff_crystal_face_z
-10 -22 0 0.0475 -9.9949 -21.9876 -0.0010 -0.5917 -0.0560 -0.8054
11 -3 15 0.0753 10.9960 -2.9953 14.9876 -0.0186 -0.6983 0.7124
7 9 -28 0.0592 6.9948 8.9967 -27.9819 0.9875 0.0888 -0.2116
-3 0 30 0.0628 -2.9968 -0.0019 29.9810 -0.7948 -0.0761 0.5842
7 15 18 0.0525 6.9975 14.9910 17.9889 -0.0077 -0.1008 0.9754
9 21 6 0.0392 8.9957 20.9878 5.9971 0.4077 0.0357 0.8877
8 -25 0 0.0822 7.9971 -24.9805 -0.0050 -0.0306 -0.9751 -0.1748
-9 12 24 0.0794 -8.9947 11.9884 23.9878 -0.7126 0.5371 0.4457
-11 15 -9 0.0733 -10.9960 14.9868 -8.9899 0.0215 0.9421 -0.3419
1 30 -2 0.0437 0.9986 29.9796 -1.9948 0.4344 0.6857 0.5685
1 -30 6 0.0715 1.0008 -29.9792 5.9918 -0.4609 -0.8088 -0.3988
-14 -9 0 0.0651 -13.9934 -8.9977 0.0016 -0.5705 0.4435 -0.7084
6 -10 22 0.0735 5.9989 -9.9921 21.9831 -0.4294 -0.6812 0.5497
-3 -24 -16 0.0730 -2.9990 -23.9837 -15.9922 -0.0125 -0.3175 -0.9489
-1 28 12 0.0639 -0.9996 27.9799 11.9962 0.0200 0.6305 0.7797

loop_
_geom_angle_atom_site_label_1
_geom_angle_atom_site_label_2
_geom_angle_atom_site_label_3
_geom_angle
N1 Os P 93.77(7)
N1 Os N3 86.91(9)
N1 Os N5 87.21(9)
N3 Os P 87.47(7)
N3 Os N5 173.52(9)
N5 Os P 90.23(7)
C29 Os P 83.03(8)
C29 Os N1 176.78(10)
C29 Os N3 93.31(10)
C29 Os N5 92.42(10)
C49 Os P 168.74(9)
C49 Os N1 97.46(11)
C49 Os N3 92.20(11)
C49 Os N5 91.23(11)
C49 Os C29 85.75(12)
C31 P Os 103.26(9)
C31 P C36 106.78(13)
C31 P C42 105.95(13)
C36 P Os 116.81(10)
C42 P Os 114.90(10)
C42 P C36 108.16(14)
C1 N1 Os 125.38(18)
C4 N1 Os 124.52(18)
C4 N1 C1 109.7(2)
C1 N2 C9 126.1(2)
C9 N3 Os 125.41(19)
C13 N3 Os 118.40(19)
C13 N3 C9 116.1(2)
C4 N4 C18 125.9(3)
C18 N5 Os 124.99(19)
C18 N5 C22 115.8(3)
C22 N5 Os 119.2(2)
N1 C1 C2 108.5(2)
N2 C1 N1 129.0(3)
N2 C1 C2 122.5(2)
C3 C2 C1 106.5(2)
C5 C2 C1 132.8(3)
C5 C2 C3 120.7(3)
C2 C3 C4 106.8(2)
C8 C3 C2 121.3(3)
C8 C3 C4 131.9(3)
N1 C4 C3 108.6(2)
N4 C4 N1 129.7(3)
N4 C4 C3 121.8(3)
C2 C5 H5 120.5
C2 C5 C6 118.9(3)
C6 C5 H5 120.5
C5 C6 C7 120.3(3)
C5 C6 C27 120.0(3)
C7 C6 C27 119.7(3)
C6 C7 C28 120.4(3)
C8 C7 C6 120.2(3)
C8 C7 C28 119.4(3)
C3 C8 C7 118.6(3)
C3 C8 H8 120.7
C7 C8 H8 120.7
N2 C9 C10 112.9(3)
N3 C9 N2 126.4(3)
N3 C9 C10 120.6(3)
C9 C10 H10 118.4
C11 C10 C9 123.1(3)
C11 C10 H10 118.4
C10 C11 C12 114.8(3)
C10 C11 C14 122.8(3)
C12 C11 C14 122.4(3)
C11 C12 H12 119.6
C13 C12 C11 120.9(3)
C13 C12 H12 119.6
N3 C13 C12 124.4(3)
N3 C13 H13 117.8
C12 C13 H13 117.8
C11 C14 C17A 105.3(3)
C11 C14 C16B 104.5(5)
C15A C14 C11 111.3(3)
C15A C14 C17A 107.5(4)
C16A C14 C11 112.6(3)
C16A C14 C15A 111.8(4)
C16A C14 C17A 107.9(4)
C15B C14 C11 115.7(7)
C15B C14 C16B 106.8(7)
C15B C14 C17B 111.5(7)
C17B C14 C11 113.2(6)
C17B C14 C16B 103.9(7)
N4 C18 C19 112.5(3)
N5 C18 N4 126.8(3)
N5 C18 C19 120.7(3)
C18 C19 H19 118.4
C20 C19 C18 123.1(3)
C20 C19 H19 118.4
C19 C20 C21 115.2(3)
C19 C20 C23 123.8(3)
C21 C20 C23 121.1(3)
C20 C21 H21 119.7
C22 C21 C20 120.5(3)
C22 C21 H21 119.7
N5 C22 C21 124.7(3)
N5 C22 H22 117.7
C21 C22 H22 117.7
C20 C23 C24 111.9(3)
C20 C23 C25 109.0(3)
C20 C23 C26 108.2(3)
C25 C23 C24 109.2(3)
C26 C23 C24 109.6(3)
C26 C23 C25 109.0(3)
C23 C24 H24A 109.5
C23 C24 H24B 109.5
C23 C24 H24C 109.5
H24A C24 H24B 109.5
H24A C24 H24C 109.5
H24B C24 H24C 109.5
C23 C25 H25A 109.5
C23 C25 H25B 109.5
C23 C25 H25C 109.5
H25A C25 H25B 109.5
H25A C25 H25C 109.5
H25B C25 H25C 109.5
C23 C26 H26A 109.5
C23 C26 H26B 109.5
C23 C26 H26C 109.5
H26A C26 H26B 109.5
H26A C26 H26C 109.5
H26B C26 H26C 109.5
C6 C27 H27A 109.5
C6 C27 H27B 109.5
C6 C27 H27C 109.5
H27A C27 H27B 109.5
H27A C27 H27C 109.5
H27B C27 H27C 109.5
C7 C28 H28A 109.5
C7 C28 H28B 109.5
C7 C28 H28C 109.5
H28A C28 H28B 109.5
H28A C28 H28C 109.5
H28B C28 H28C 109.5
O1 C29 Os 128.5(2)
O1 C29 C30 112.6(2)
C30 C29 Os 118.87(19)
C31 C30 C29 120.4(2)
C31 C30 C35 118.6(3)
C35 C30 C29 121.0(3)
C30 C31 P 114.2(2)
C30 C31 C32 121.2(3)
C32 C31 P 124.5(2)
C31 C32 H32 120.4
C33 C32 C31 119.2(3)
C33 C32 H32 120.4
C32 C33 H33 120.0
C32 C33 C34 120.0(3)
C34 C33 H33 120.0
C33 C34 H34 119.6
C35 C34 C33 120.8(3)
C35 C34 H34 119.6
C30 C35 H35 119.9
C34 C35 C30 120.2(3)
C34 C35 H35 119.9
C37 C36 P 119.5(2)
C41 C36 P 121.2(2)
C41 C36 C37 118.8(3)
C36 C37 H37 119.7
C38 C37 C36 120.7(3)
C38 C37 H37 119.7
C37 C38 H38 119.9
C37 C38 C39 120.3(3)
C39 C38 H38 119.9
C38 C39 H39 120.2
C38 C39 C40 119.7(3)
C40 C39 H39 120.2
C39 C40 H40 119.7
C41 C40 C39 120.6(4)
C41 C40 H40 119.7
C36 C41 H41 120.0
C40 C41 C36 120.0(3)
C40 C41 H41 120.0
C43 C42 P 122.9(2)
C43 C42 C47 118.7(3)
C47 C42 P 118.0(2)
C42 C43 H43 119.9
C44 C43 C42 120.2(3)
C44 C43 H43 119.9
C43 C44 H44 119.8
C45 C44 C43 120.5(3)
C45 C44 H44 119.8
C44 C45 H45 120.1
C44 C45 C46 119.8(3)
C46 C45 H45 120.1
C45 C46 H46 119.9
C47 C46 C45 120.2(3)
C47 C46 H46 119.9
C42 C47 H47 119.7
C46 C47 C42 120.7(3)
C46 C47 H47 119.7
O2 C49 Os 174.4(3)
C14 C15A H15A 109.5
C14 C15A H15B 109.5
C14 C15A H15C 109.5
H15A C15A H15B 109.5
H15A C15A H15C 109.5
H15B C15A H15C 109.5
C14 C16A H16A 109.5
C14 C16A H16B 109.5
C14 C16A H16C 109.5
H16A C16A H16B 109.5
H16A C16A H16C 109.5
H16B C16A H16C 109.5
C14 C17A H17A 109.5
C14 C17A H17B 109.5
C14 C17A H17C 109.5
H17A C17A H17B 109.5
H17A C17A H17C 109.5
H17B C17A H17C 109.5
C14 C15B H15D 109.5
C14 C15B H15E 109.5
C14 C15B H15F 109.5
H15D C15B H15E 109.5
H15D C15B H15F 109.5
H15E C15B H15F 109.5
C14 C16B H16D 109.5
C14 C16B H16E 109.5
C14 C16B H16F 109.5
H16D C16B H16E 109.5
H16D C16B H16F 109.5
H16E C16B H16F 109.5
C14 C17B H17D 109.5
C14 C17B H17E 109.5
C14 C17B H17F 109.5
H17D C17B H17E 109.5
H17D C17B H17F 109.5
H17E C17B H17F 109.5
Cl61 C61 Cl62 111.1(2)
Cl61 C61 H61A 109.4
Cl61 C61 H61B 109.4
Cl62 C61 H61A 109.4
Cl62 C61 H61B 109.4
H61A C61 H61B 108.0
Cl51 C51 H51A 109.5
Cl51 C51 H51B 109.5
Cl52 C51 Cl51 110.8(2)
Cl52 C51 H51A 109.5
Cl52 C51 H51B 109.5
H51A C51 H51B 108.1

loop_
_geom_bond_atom_site_label_1
_geom_bond_atom_site_label_2
_geom_bond_distance
Os P 2.3821(7)
Os N1 2.106(2)
Os N3 2.127(2)
Os N5 2.128(2)
Os C29 2.043(3)
Os C49 1.882(3)
P C31 1.810(3)
P C36 1.828(3)
P C42 1.822(3)
O1 C29 1.242(4)
O2 C49 1.149(4)
N1 C1 1.368(3)
N1 C4 1.365(3)
N2 C1 1.298(4)
N2 C9 1.384(4)
N3 C9 1.366(4)
N3 C13 1.361(4)
N4 C4 1.294(4)
N4 C18 1.380(4)
N5 C18 1.362(4)
N5 C22 1.363(4)
C1 C2 1.481(4)
C2 C3 1.389(4)
C2 C5 1.384(4)
C3 C4 1.477(4)
C3 C8 1.384(4)
C5 H5 0.9500
C5 C6 1.397(4)
C6 C7 1.407(4)
C6 C27 1.503(4)
C7 C8 1.399(4)
C7 C28 1.508(4)
C8 H8 0.9500
C9 C10 1.408(4)
C10 H10 0.9500
C10 C11 1.380(4)
C11 C12 1.398(4)
C11 C14 1.522(4)
C12 H12 0.9500
C12 C13 1.371(4)
C13 H13 0.9500
C14 C15A 1.519(6)
C14 C16A 1.492(6)
C14 C17A 1.566(6)
C14 C15B 1.494(10)
C14 C16B 1.594(10)
C14 C17B 1.510(9)
C18 C19 1.414(4)
C19 H19 0.9500
C19 C20 1.371(4)
C20 C21 1.396(4)
C20 C23 1.525(4)
C21 H21 0.9500
C21 C22 1.372(4)
C22 H22 0.9500
C23 C24 1.535(5)
C23 C25 1.534(5)
C23 C26 1.533(5)
C24 H24A 0.9800
C24 H24B 0.9800
C24 H24C 0.9800
C25 H25A 0.9800
C25 H25B 0.9800
C25 H25C 0.9800
C26 H26A 0.9800
C26 H26B 0.9800
C26 H26C 0.9800
C27 H27A 0.9800
C27 H27B 0.9800
C27 H27C 0.9800
C28 H28A 0.9800
C28 H28B 0.9800
C28 H28C 0.9800
C29 C30 1.560(4)
C30 C31 1.394(4)
C30 C35 1.401(4)
C31 C32 1.399(4)
C32 H32 0.9500
C32 C33 1.388(4)
C33 H33 0.9500
C33 C34 1.390(4)
C34 H34 0.9500
C34 C35 1.382(4)
C35 H35 0.9500
C36 C37 1.399(4)
C36 C41 1.396(4)
C37 H37 0.9500
C37 C38 1.378(5)
C38 H38 0.9500
C38 C39 1.382(6)
C39 H39 0.9500
C39 C40 1.386(5)
C40 H40 0.9500
C40 C41 1.384(5)
C41 H41 0.9500
C42 C43 1.392(4)
C42 C47 1.393(4)
C43 H43 0.9500
C43 C44 1.388(4)
C44 H44 0.9500
C44 C45 1.374(5)
C45 H45 0.9500
C45 C46 1.383(5)
C46 H46 0.9500
C46 C47 1.379(5)
C47 H47 0.9500
C15A H15A 0.9800
C15A H15B 0.9800
C15A H15C 0.9800
C16A H16A 0.9800
C16A H16B 0.9800
C16A H16C 0.9800
C17A H17A 0.9800
C17A H17B 0.9800
C17A H17C 0.9800
C15B H15D 0.9800
C15B H15E 0.9800
C15B H15F 0.9800
C16B H16D 0.9800
C16B H16E 0.9800
C16B H16F 0.9800
C17B H17D 0.9800
C17B H17E 0.9800
C17B H17F 0.9800
Cl61 C61 1.757(5)
Cl62 C61 1.770(5)
C61 H61A 0.9900
C61 H61B 0.9900
Cl51 C51 1.762(4)
Cl52 C51 1.751(4)
C51 H51A 0.9900
C51 H51B 0.9900

loop_
_geom_torsion_atom_site_label_1
_geom_torsion_atom_site_label_2
_geom_torsion_atom_site_label_3
_geom_torsion_atom_site_label_4
_geom_torsion
Os P C31 C30 4.4(2)
Os P C31 C32 -178.1(2)
Os P C36 C37 -73.7(3)
Os P C36 C41 97.8(3)
Os P C42 C43 -111.6(3)
Os P C42 C47 60.8(3)
Os N1 C1 N2 8.2(4)
Os N1 C1 C2 -172.32(18)
Os N1 C4 N4 -7.9(5)
Os N1 C4 C3 172.43(19)
Os N3 C9 N2 9.5(4)
Os N3 C9 C10 -174.3(2)
Os N3 C13 C12 176.7(2)
Os N5 C18 N4 -4.6(4)
Os N5 C18 C19 175.3(2)
Os N5 C22 C21 -175.7(3)
Os C29 C30 C31 0.1(3)
Os C29 C30 C35 -179.9(2)
P C31 C32 C33 -175.5(2)
P C36 C37 C38 173.3(3)
P C36 C41 C40 -173.7(3)
P C42 C43 C44 173.0(3)
P C42 C47 C46 -173.6(3)
O1 C29 C30 C31 178.0(3)
O1 C29 C30 C35 -2.0(4)
N1 C1 C2 C3 -0.4(3)
N1 C1 C2 C5 176.9(3)
N2 C1 C2 C3 179.1(3)
N2 C1 C2 C5 -3.5(5)
N2 C9 C10 C11 173.6(3)
N3 C9 C10 C11 -3.1(5)
N4 C18 C19 C20 -179.3(3)
N5 C18 C19 C20 0.7(5)
C1 N1 C4 N4 179.0(3)
C1 N1 C4 C3 -0.6(3)
C1 N2 C9 N3 -4.0(5)
C1 N2 C9 C10 179.5(3)
C1 C2 C3 C4 0.1(3)
C1 C2 C3 C8 179.0(3)
C1 C2 C5 C6 -178.7(3)
C2 C3 C4 N1 0.3(3)
C2 C3 C4 N4 -179.3(3)
C2 C3 C8 C7 0.0(5)
C2 C5 C6 C7 0.9(4)
C2 C5 C6 C27 -179.0(3)
C3 C2 C5 C6 -1.6(4)
C4 N1 C1 N2 -178.8(3)
C4 N1 C1 C2 0.7(3)
C4 N4 C18 N5 9.1(5)
C4 N4 C18 C19 -170.9(3)
C4 C3 C8 C7 178.5(3)
C5 C2 C3 C4 -177.7(3)
C5 C2 C3 C8 1.2(4)
C5 C6 C7 C8 0.3(5)
C5 C6 C7 C28 -179.7(3)
C6 C7 C8 C3 -0.7(5)
C8 C3 C4 N1 -178.4(3)
C8 C3 C4 N4 1.9(5)
C9 N2 C1 N1 -5.8(5)
C9 N2 C1 C2 174.8(3)
C9 N3 C13 C12 -0.8(4)
C9 C10 C11 C12 0.6(5)
C9 C10 C11 C14 -180.0(3)
C10 C11 C12 C13 1.7(5)
C10 C11 C14 C15A 38.3(5)
C10 C11 C14 C16A 164.7(4)
C10 C11 C14 C17A -77.9(4)
C10 C11 C14 C15B 5.6(9)
C10 C11 C14 C16B 122.7(7)
C10 C11 C14 C17B -124.8(7)
C11 C12 C13 N3 -1.7(5)
C12 C11 C14 C15A -142.3(4)
C12 C11 C14 C16A -15.8(5)
C12 C11 C14 C17A 101.5(4)
C12 C11 C14 C15B -174.9(8)
C12 C11 C14 C16B -57.8(7)
C12 C11 C14 C17B 54.6(7)
C13 N3 C9 N2 -173.2(3)
C13 N3 C9 C10 3.0(4)
C14 C11 C12 C13 -177.8(3)
C18 N4 C4 N1 -2.1(5)
C18 N4 C4 C3 177.5(3)
C18 N5 C22 C21 2.2(5)
C18 C19 C20 C21 1.4(5)
C18 C19 C20 C23 -177.6(3)
C19 C20 C21 C22 -1.7(5)
C19 C20 C23 C24 -7.4(5)
C19 C20 C23 C25 -128.3(3)
C19 C20 C23 C26 113.3(4)
C20 C21 C22 N5 -0.1(6)
C21 C20 C23 C24 173.7(3)
C21 C20 C23 C25 52.8(4)
C21 C20 C23 C26 -65.6(4)
C22 N5 C18 N4 177.6(3)
C22 N5 C18 C19 -2.4(4)
C23 C20 C21 C22 177.3(3)
C27 C6 C7 C8 -179.9(3)
C27 C6 C7 C28 0.2(5)
C28 C7 C8 C3 179.3(3)
C29 C30 C31 P -3.3(3)
C29 C30 C31 C32 179.0(2)
C29 C30 C35 C34 179.4(3)
C30 C31 C32 C33 1.9(4)
C31 P C36 C37 171.4(2)
C31 P C36 C41 -17.1(3)
C31 P C42 C43 1.7(3)
C31 P C42 C47 174.1(3)
C31 C30 C35 C34 -0.6(4)
C31 C32 C33 C34 -1.1(4)
C32 C33 C34 C35 -0.5(5)
C33 C34 C35 C30 1.4(4)
C35 C30 C31 P 176.7(2)
C35 C30 C31 C32 -1.0(4)
C36 P C31 C30 128.1(2)
C36 P C31 C32 -54.3(3)
C36 P C42 C43 115.9(3)
C36 P C42 C47 -71.7(3)
C36 C37 C38 C39 -0.4(5)
C37 C36 C41 C40 -2.1(5)
C37 C38 C39 C40 -0.1(5)
C38 C39 C40 C41 -0.5(6)
C39 C40 C41 C36 1.6(6)
C41 C36 C37 C38 1.5(5)
C42 P C31 C30 -116.8(2)
C42 P C31 C32 60.8(3)
C42 P C36 C37 57.8(3)
C42 P C36 C41 -130.7(3)
C42 C43 C44 C45 -0.5(5)
C43 C42 C47 C46 -0.8(5)
C43 C44 C45 C46 0.6(6)
C44 C45 C46 C47 -0.9(6)
C45 C46 C47 C42 1.0(6)
C47 C42 C43 C44 0.6(5)
